data_4032649
loop_
_publ_author_name
'Yan, Qiao'
'Bolte, Benoit'
'Bai, Yuhua'
'Banwell, Martin G.'
'Willis, Anthony C.'
'Carr, Paul D.'

_publ_section_title
;
 Studies on the Photochemical Rearrangements of Enantiomerically Pure,
 Polysubstituted, and Variously Annulated Bicyclo[2.2.2]octenones.
;
_journal_issue 15
_journal_name_full 'The Journal of organic chemistry'
_journal_page_first 8008
_journal_page_last 8022
_journal_paper_doi 10.1021/acs.joc.7b01243
_journal_volume 82
_journal_year 2017
_chemical_absolute_configuration syn
_chemical_compound_source locsl
_chemical_formula_moiety 'C11 H12 O3'
_chemical_formula_sum 'C11 H12 O3'
_chemical_formula_weight 192.21
_space_group_IT_number 19
_symmetry_cell_setting orthorhombic
_symmetry_space_group_name_Hall 'P 2ac 2ab'
_symmetry_space_group_name_H-M 'P 21 21 21'
_atom_sites_solution_hydrogens difmap
_atom_sites_solution_primary direct
_audit_creation_date 16-03-08
_audit_creation_method CRYSTALS_ver_14.40
_audit_update_record
;
2016-03-16 - Report on C10 H12 O2 
             by Anthony C. Willis
             for   Qiao Yan and Martin Banwell

2016-03-16 - details of refinement in _refine_special_details below

2016-03-16- passes checkcif tests with minor warnings  
;
_cell_angle_alpha 90
_cell_angle_beta 90
_cell_angle_gamma 90
_cell_formula_units_Z 4
_cell_length_a 7.4666(2)
_cell_length_b 12.0831(5)
_cell_length_c 10.8645(4)
_cell_measurement_reflns_used 5395
_cell_measurement_temperature 150
_cell_measurement_theta_max 25
_cell_measurement_theta_min 3
_cell_volume 980.19(6)
_computing_cell_refinement 'CrysAlisPro (Agilent Technologies, 2015)'
_computing_data_collection
;
CrysAlisPro, Agilent Technologies,
Version 1.171.37.35h (release 09-02-2015 CrysAlis171 .NET)
(compiled Feb 9 2015,16:26:32)
;
_computing_data_reduction 'CrysAlisPro (Agilent Technologies, 2015)'
_computing_molecular_graphics 'PLATON (Spek, 2008)'
_computing_publication_material 'CRYSTALS (Betteridge et al., 2003)'
_computing_structure_refinement 'CRYSTALS (Betteridge et al., 2003)'
_computing_structure_solution 'SIR92 (Altomare et al., 1994)'
_diffrn_ambient_temperature 150
_diffrn_measured_fraction_theta_full 0.996
_diffrn_measured_fraction_theta_max 0.964
_diffrn_measurement_device Area
_diffrn_measurement_device_type 'SuperNova, Dual, Cu at zero, EosS2'
_diffrn_measurement_method \w
_diffrn_radiation_monochromator mirror
_diffrn_radiation_source 'Supermova (Mo) X-ray Source'
_diffrn_radiation_type 'Mo K\a'
_diffrn_radiation_wavelength 0.71073
_diffrn_reflns_av_R_equivalents 0.042
_diffrn_reflns_limit_h_max 10
_diffrn_reflns_limit_h_min -10
_diffrn_reflns_limit_k_max 16
_diffrn_reflns_limit_k_min -16
_diffrn_reflns_limit_l_max 14
_diffrn_reflns_limit_l_min -14
_diffrn_reflns_number 17155
_diffrn_reflns_theta_full 28.150
_diffrn_reflns_theta_max 29.239
_diffrn_reflns_theta_min 2.521
_diffrn_standards_number 0
_exptl_absorpt_coefficient_mu 0.094
_exptl_absorpt_correction_T_max 1.00
_exptl_absorpt_correction_T_min 0.99
_exptl_absorpt_correction_type multi-scan
_exptl_absorpt_process_details
;
CrysAlisPro, Agilent Technologies,
Version 1.171.37.35h (release 09-02-2015 CrysAlis171 .NET)
(compiled Feb 9 2015,16:26:32)
Empirical absorption correction using spherical harmonics,
 implemented in SCALE3 ABSPACK scaling algorithm.
;
_exptl_crystal_colour colourless
_exptl_crystal_density_diffrn 1.302
_exptl_crystal_density_method 'not measured'
_exptl_crystal_description prism
_exptl_crystal_F_000 408
_exptl_crystal_size_max 0.220
_exptl_crystal_size_mid 0.120
_exptl_crystal_size_min 0.040
_refine_diff_density_max 0.32
_refine_diff_density_min -0.20
_refine_ls_abs_structure_details
;
The enantiomer has been assigned by reference to an unchanging chiral
centre in the synthetic procedure.
;
_refine_ls_extinction_method None
_refine_ls_goodness_of_fit_ref 0.9946
_refine_ls_hydrogen_treatment constr
_refine_ls_matrix_type full
_refine_ls_number_parameters 127
_refine_ls_number_reflns 1490
_refine_ls_number_restraints 0
_refine_ls_R_factor_all 0.0550
_refine_ls_R_factor_gt 0.0471
_refine_ls_shift/su_max 0.0004760
_refine_ls_shift/su_mean 0.0001325
_refine_ls_structure_factor_coef Fsqd
_refine_ls_weighting_details
;
 Method= Modified Sheldrick 
 w=1/[\s^2^(F^2^) + ( 0.04P)^2^ + 0.52P] 
 ,where P=(max(Fo^2^,0) + 2Fc^2^)/3 
;
_refine_ls_weighting_scheme calc
_refine_ls_wR_factor_all 0.1082
_refine_ls_wR_factor_gt 0.1041
_refine_ls_wR_factor_ref 0.1082
_reflns_limit_h_max 10
_reflns_limit_h_min 0
_reflns_limit_k_max 16
_reflns_limit_k_min 0
_reflns_limit_l_max 14
_reflns_limit_l_min 0
_reflns_number_gt 1303
_reflns_number_total 1491
_reflns_threshold_expression I>2.0\s(I)
_oxford_diffrn_Wilson_B_factor 2.36
_oxford_diffrn_Wilson_scale 0.02
_oxford_refine_ls_r_factor_ref 0.0550
_oxford_refine_ls_scale 8.3(4)
_oxford_reflns_number_all 1490
_oxford_reflns_threshold_expression_ref I>-10.0\s(I)
_oxford_structure_analysis_title 'Z:\ban1615SNM\Tony_ban1615SNM_da At 17: 4 on'
_cod_data_source_file jo7b01243_si_003.cif
_cod_data_source_block ban1615SNM_compound_36
_cod_depositor_comments 'Adding full bibliography for 4032648--4032665.cif.'
_cod_original_sg_symbol_H-M 'P 21 21 21 '
_cod_database_code 4032649

loop_
_symmetry_equiv_pos_as_xyz
x,y,z
x+1/2,-y+1/2,-z
-x,y+1/2,-z+1/2
-x+1/2,-y,z+1/2

loop_
_atom_site_label
_atom_site_type_symbol
_atom_site_fract_x
_atom_site_fract_y
_atom_site_fract_z
_atom_site_U_iso_or_equiv
_atom_site_occupancy
_atom_site_adp_type
_atom_site_refinement_flags_posn
O1 O 0.4158(4) 0.3308(2) 0.6963(2) 0.0789 1.0000 Uani .
O2 O 0.7606(2) 0.34259(15) 0.5268(2) 0.0454 1.0000 Uani .
O3 O 0.9997(2) 0.44998(17) 0.5091(2) 0.0506 1.0000 Uani .
C1 C 0.5247(3) 0.5860(2) 0.6297(2) 0.0320 1.0000 Uani .
C2 C 0.6594(3) 0.6463(2) 0.5866(2) 0.0348 1.0000 Uani .
C3 C 0.7370(3) 0.63129(19) 0.4601(2) 0.0309 1.0000 Uani .
C4 C 0.7170(3) 0.51131(18) 0.4180(2) 0.0254 1.0000 Uani .
C5 C 0.5331(3) 0.45895(18) 0.4362(2) 0.0266 1.0000 Uani .
C6 C 0.5742(3) 0.3438(2) 0.4945(2) 0.0376 1.0000 Uani .
C7 C 0.4625(4) 0.3786(2) 0.6069(3) 0.0430 1.0000 Uani .
C8 C 0.4366(3) 0.49631(19) 0.5575(2) 0.0288 1.0000 Uani .
C9 C 0.6513(4) 0.7124(2) 0.3701(3) 0.0462 1.0000 Uani .
C10 C 0.8442(3) 0.4362(2) 0.4874(2) 0.0335 1.0000 Uani .
C11 C 0.4128(4) 0.4558(3) 0.3234(2) 0.0447 1.0000 Uani .
H11 H 0.4814 0.6004 0.7092 0.0375 1.0000 Uiso R
H21 H 0.7062 0.7019 0.6374 0.0404 1.0000 Uiso R
H31 H 0.8645 0.6506 0.4629 0.0371 1.0000 Uiso R
H41 H 0.7522 0.5067 0.3319 0.0305 1.0000 Uiso R
H61 H 0.5371 0.2782 0.4492 0.0445 1.0000 Uiso R
H81 H 0.3088 0.5119 0.5432 0.0343 1.0000 Uiso R
H91 H 0.7076 0.7051 0.2910 0.0685 1.0000 Uiso R
H92 H 0.6624 0.7878 0.3977 0.0684 1.0000 Uiso R
H93 H 0.5234 0.6959 0.3594 0.0679 1.0000 Uiso R
H111 H 0.3082 0.4121 0.3390 0.0665 1.0000 Uiso R
H112 H 0.3773 0.5304 0.3024 0.0668 1.0000 Uiso R
H113 H 0.4776 0.4238 0.2554 0.0661 1.0000 Uiso R

loop_
_atom_site_aniso_label
_atom_site_aniso_U_11
_atom_site_aniso_U_22
_atom_site_aniso_U_33
_atom_site_aniso_U_23
_atom_site_aniso_U_13
_atom_site_aniso_U_12
O1 0.0870(18) 0.0764(17) 0.0734(16) 0.0438(14) 0.0279(14) 0.0059(15)
O2 0.0296(9) 0.0331(9) 0.0736(13) 0.0106(9) -0.0024(10) 0.0060(8)
O3 0.0211(8) 0.0549(12) 0.0760(14) -0.0070(11) -0.0043(9) 0.0025(8)
C1 0.0272(11) 0.0445(14) 0.0243(10) -0.0050(10) 0.0022(9) 0.0063(11)
C2 0.0314(11) 0.0349(12) 0.0380(12) -0.0151(11) -0.0010(11) -0.0003(11)
C3 0.0244(10) 0.0290(11) 0.0392(12) -0.0022(10) 0.0057(10) -0.0043(9)
C4 0.0215(10) 0.0306(11) 0.0242(9) -0.0027(9) 0.0031(8) -0.0039(9)
C5 0.0216(10) 0.0273(11) 0.0308(11) -0.0018(9) -0.0021(9) -0.0034(8)
C6 0.0307(11) 0.0271(11) 0.0551(16) 0.0022(11) -0.0032(12) -0.0050(10)
C7 0.0335(13) 0.0469(15) 0.0487(15) 0.0163(13) -0.0016(12) -0.0072(12)
C8 0.0159(9) 0.0396(12) 0.0309(11) 0.0059(10) 0.0027(9) -0.0017(9)
C9 0.0531(16) 0.0339(13) 0.0516(16) 0.0097(12) 0.0114(15) 0.0004(13)
C10 0.0247(10) 0.0335(12) 0.0423(13) -0.0078(11) 0.0020(11) 0.0045(10)
C11 0.0380(13) 0.0575(17) 0.0385(13) -0.0070(13) -0.0134(12) -0.0074(13)

loop_
_atom_type_symbol
_atom_type_scat_dispersion_real
_atom_type_scat_dispersion_imag
_atom_type_scat_Cromer_Mann_a1
_atom_type_scat_Cromer_Mann_b1
_atom_type_scat_Cromer_Mann_a2
_atom_type_scat_Cromer_Mann_b2
_atom_type_scat_Cromer_Mann_a3
_atom_type_scat_Cromer_Mann_b3
_atom_type_scat_Cromer_Mann_a4
_atom_type_scat_Cromer_Mann_b4
_atom_type_scat_Cromer_Mann_c
_atom_type_scat_source
C 0.0033 0.0016 2.3100 20.8439 1.0200 10.2075 1.5886 0.5687 0.8650 51.6512 0.2156 'International Tables Vol C 4.2.6.8 and 6.1.1.4'
H 0.0000 0.0000 0.4930 10.5109 0.3229 26.1257 0.1402 3.1424 0.0408 57.7998 0.0030 'International Tables Vol C 4.2.6.8 and 6.1.1.4'
O 0.0106 0.0060 3.0485 13.2771 2.2868 5.7011 1.5463 0.3239 0.8670 32.9089 0.2508 'International Tables Vol C 4.2.6.8 and 6.1.1.4'

loop_
_geom_angle_atom_site_label_1
_geom_angle_atom_site_label_2
_geom_angle_atom_site_label_3
_geom_angle
_geom_angle_publ_flag
C6 O2 C10 111.06(19) yes
C2 C1 C8 123.3(2) yes
C2 C1 H11 118.9 no
C8 C1 H11 117.9 no
C1 C2 C3 123.2(2) yes
C1 C2 H21 118.0 no
C3 C2 H21 118.8 no
C2 C3 C4 110.58(19) yes
C2 C3 C9 110.3(2) yes
C4 C3 C9 112.1(2) yes
C2 C3 H31 108.5 no
C4 C3 H31 109.3 no
C9 C3 H31 105.9 no
C3 C4 C5 116.27(18) yes
C3 C4 C10 110.98(18) yes
C5 C4 C10 104.52(18) yes
C3 C4 H41 108.4 no
C5 C4 H41 110.2 no
C10 C4 H41 106.0 no
C4 C5 C6 104.24(17) yes
C4 C5 C8 113.82(18) yes
C6 C5 C8 90.36(17) yes
C4 C5 C11 115.94(19) yes
C6 C5 C11 114.9(2) yes
C8 C5 C11 114.41(19) yes
C5 C6 O2 107.41(19) yes
C5 C6 C7 88.40(18) yes
O2 C6 C7 109.5(2) yes
C5 C6 H61 117.8 no
O2 C6 H61 113.0 no
C7 C6 H61 118.0 no
C6 C7 O1 132.8(3) yes
C6 C7 C8 92.49(18) yes
O1 C7 C8 134.7(3) yes
C7 C8 C5 88.24(18) yes
C7 C8 C1 115.7(2) yes
C5 C8 C1 116.63(18) yes
C7 C8 H81 110.8 no
C5 C8 H81 111.6 no
C1 C8 H81 111.8 no
C3 C9 H91 109.4 no
C3 C9 H92 111.9 no
H91 C9 H92 109.1 no
C3 C9 H93 110.7 no
H91 C9 H93 107.5 no
H92 C9 H93 108.1 no
C4 C10 O2 111.54(19) yes
C4 C10 O3 128.5(2) yes
O2 C10 O3 119.9(2) yes
C5 C11 H111 110.7 no
C5 C11 H112 109.2 no
H111 C11 H112 109.3 no
C5 C11 H113 109.4 no
H111 C11 H113 108.9 no
H112 C11 H113 109.3 no

loop_
_geom_bond_atom_site_label_1
_geom_bond_atom_site_label_2
_geom_bond_distance
_geom_bond_publ_flag
O1 C7 1.182(3) yes
O2 C6 1.436(3) yes
O2 C10 1.360(3) yes
O3 C10 1.197(3) yes
C1 C2 1.327(3) yes
C1 C8 1.491(3) yes
C1 H11 0.939 no
C2 C3 1.502(3) yes
C2 H21 0.937 no
C3 C4 1.528(3) yes
C3 C9 1.525(4) yes
C3 H31 0.981 no
C4 C5 1.525(3) yes
C4 C10 1.515(3) yes
C4 H41 0.973 no
C5 C6 1.559(3) yes
C5 C8 1.568(3) yes
C5 C11 1.520(3) yes
C6 C7 1.538(4) yes
C6 H61 0.973 no
C7 C8 1.533(3) yes
C8 H81 0.985 no
C9 H91 0.961 no
C9 H92 0.963 no
C9 H93 0.983 no
C11 H111 0.958 no
C11 H112 0.968 no
C11 H113 0.964 no

loop_
_geom_contact_atom_site_label_1
_geom_contact_atom_site_label_2
_geom_contact_distance
_geom_contact_site_symmetry_2
_geom_contact_publ_flag
O1 O2 3.169(3) . no
O1 C2 3.294(3) 3_646 no
O2 C7 3.395(3) 2_556 no
O2 C6 3.257(3) 2_556 no
O3 C8 3.351(3) 1_655 no
C1 C10 3.370(3) . no

loop_
_geom_torsion_atom_site_label_1
_geom_torsion_atom_site_label_2
_geom_torsion_atom_site_label_3
_geom_torsion_atom_site_label_4
_geom_torsion
_geom_torsion_publ_flag
C10 O2 C6 C5 -5.3(2) no
C10 O2 C6 C7 -99.9(2) no
C6 O2 C10 O3 178.3(2) no
C6 O2 C10 C4 -1.9(3) no
C8 C1 C2 C3 0.4(4) no
C2 C1 C8 C5 11.6(3) no
C2 C1 C8 C7 113.4(3) no
C1 C2 C3 C4 -29.4(3) no
C1 C2 C3 C9 95.2(3) no
C2 C3 C4 C5 47.1(3) no
C2 C3 C4 C10 -72.2(2) no
C9 C3 C4 C5 -76.4(3) no
C9 C3 C4 C10 164.2(2) no
C3 C4 C5 C6 -133.41(19) no
C3 C4 C5 C8 -36.6(3) no
C3 C4 C5 C11 99.2(3) no
C10 C4 C5 C6 -10.6(2) no
C10 C4 C5 C8 86.2(2) no
C10 C4 C5 C11 -138.0(2) no
C3 C4 C10 O2 134.4(2) no
C3 C4 C10 O3 -45.8(3) no
C5 C4 C10 O2 8.3(2) no
C5 C4 C10 O3 -171.9(2) no
C4 C5 C6 O2 10.0(2) no
C4 C5 C6 C7 120.03(19) no
C8 C5 C6 O2 -104.64(19) no
C8 C5 C6 C7 5.36(18) no
C11 C5 C6 O2 138.1(2) no
C11 C5 C6 C7 -111.9(2) no
C4 C5 C8 C1 7.0(3) no
C4 C5 C8 C7 -111.1(2) no
C6 C5 C8 C1 112.7(2) no
C6 C5 C8 C7 -5.37(18) no
C11 C5 C8 C1 -129.5(2) no
C11 C5 C8 C7 112.4(2) no
O2 C6 C7 O1 -77.7(4) no
O2 C6 C7 C8 102.4(2) no
C5 C6 C7 O1 174.3(4) no
C5 C6 C7 C8 -5.49(18) no
O1 C7 C8 C1 66.7(4) no
O1 C7 C8 C5 -174.4(4) no
C6 C7 C8 C1 -113.5(2) no
C6 C7 C8 C5 5.46(18) no
